data_4124398
loop_
_publ_author_name
'Normand, Adrien T.'
'Daniliuc, Constantin G.'
'Wibbeling, Birgit'
'Kehr, Gerald'
'Le Gendre, Pierre'
'Erker, Gerhard'

_publ_section_title
;
 Phosphido- and Amidozirconocene Cation-Based Frustrated Lewis Pair
 Chemistry.
;
_journal_name_full 'Journal of the American Chemical Society'
_journal_page_first 150811081316009
_journal_paper_doi 10.1021/jacs.5b06551
_journal_year 2015
_chemical_formula_sum 'C71 H52 B F20 Fe O P Zr'
_chemical_formula_weight 1489.97
_space_group_crystal_system triclinic
_space_group_IT_number 2
_space_group_name_Hall '-P 1'
_space_group_name_H-M_alt 'P -1'
_symmetry_space_group_name_Hall '-P 1'
_symmetry_space_group_name_H-M 'P -1'
_atom_sites_solution_hydrogens geom
_cell_angle_alpha 83.0450(10)
_cell_angle_beta 85.7070(10)
_cell_angle_gamma 65.2990(10)
_cell_formula_units_Z 2
_cell_length_a 14.4170(5)
_cell_length_b 16.7451(6)
_cell_length_c 17.0896(6)
_cell_measurement_reflns_used 1069
_cell_measurement_temperature 100.(2)
_cell_measurement_theta_max 26.5168
_cell_measurement_theta_min 1.9649
_cell_volume 3719.2(2)
_computing_cell_refinement 'SAINT V8.34A (Bruker AXS Inc., 2013)'
_computing_data_collection
;
APEX2 v.2014.1-1 (Bruker AXS Inc., 2014)
;
_computing_data_reduction 'SAINT V8.34A (Bruker AXS Inc., 2013)'
_computing_molecular_graphics 'XP (Sheldrick, 2014)'
_computing_publication_material 'SHELXL-2014 (Sheldrick, 2014)'
_computing_structure_refinement 'SHELXL-2014 (Sheldrick, 2014)'
_computing_structure_solution 'SHELXL-2014 (Sheldrick, 2014)'
_diffrn_ambient_temperature 100.(2)
_diffrn_detector_area_resol_mean 10.4167
_diffrn_measured_fraction_theta_full 0.998
_diffrn_measured_fraction_theta_max 0.998
_diffrn_measurement_device_type 'Bruker D8 Venture PHOTON 100 CMOS'
_diffrn_measurement_method 'omega and phi scans'
_diffrn_radiation_monochromator 'MX mirror'
_diffrn_radiation_type 'Mo K\a'
_diffrn_radiation_wavelength 0.71073
_diffrn_reflns_av_R_equivalents 0.0705
_diffrn_reflns_av_unetI/netI 0.0536
_diffrn_reflns_limit_h_max 18
_diffrn_reflns_limit_h_min -18
_diffrn_reflns_limit_k_max 20
_diffrn_reflns_limit_k_min -20
_diffrn_reflns_limit_l_max 21
_diffrn_reflns_limit_l_min -21
_diffrn_reflns_number 69761
_diffrn_reflns_theta_full 26.37
_diffrn_reflns_theta_max 26.37
_diffrn_reflns_theta_min 2.40
_diffrn_source 'Mo ImS'
_diffrn_source_type 'micro focus tube'
_exptl_absorpt_coefficient_mu 0.446
_exptl_absorpt_correction_T_max 0.96
_exptl_absorpt_correction_T_min 0.92
_exptl_absorpt_correction_type multi-scan
_exptl_absorpt_process_details
;
Bruker AXS (2014). SADABS, Version 2014/2, Bruker AXS Inc., Madison, Wisconsin,
USA.
;
_exptl_crystal_colour yellow
_exptl_crystal_density_diffrn 1.330
_exptl_crystal_density_method 'not measured'
_exptl_crystal_description prism
_exptl_crystal_F_000 1504
_exptl_crystal_size_max 0.210
_exptl_crystal_size_mid 0.160
_exptl_crystal_size_min 0.080
_refine_diff_density_max 1.135
_refine_diff_density_min -1.247
_refine_ls_extinction_method none
_refine_ls_goodness_of_fit_ref 1.066
_refine_ls_hydrogen_treatment constr
_refine_ls_matrix_type full
_refine_ls_number_parameters 985
_refine_ls_number_reflns 15167
_refine_ls_number_restraints 400
_refine_ls_restrained_S_all 1.075
_refine_ls_R_factor_all 0.0761
_refine_ls_R_factor_gt 0.0544
_refine_ls_shift/su_max 0.001
_refine_ls_shift/su_mean 0.000
_refine_ls_structure_factor_coef Fsqd
_refine_ls_weighting_details 'w=1/[\s^2^(Fo^2^)+(0.0327P)^2^+8.5828P] where P=(Fo^2^+2Fc^2^)/3'
_refine_ls_weighting_scheme calc
_refine_ls_wR_factor_gt 0.1144
_refine_ls_wR_factor_ref 0.1216
_reflns_number_gt 11563
_reflns_number_total 15167
_reflns_threshold_expression 'I > 2\s(I)'
_cod_data_source_file ja5b06551_si_002.cif
_cod_data_source_block erk7971
_cod_database_code 4124398

loop_
_space_group_symop_operation_xyz
'x, y, z'
'-x, -y, -z'

loop_
_atom_site_type_symbol
_atom_site_label
_atom_site_fract_x
_atom_site_fract_y
_atom_site_fract_z
_atom_site_U_iso_or_equiv
_atom_site_adp_type
_atom_site_calc_flag
_atom_site_refinement_flags_adp
_atom_site_refinement_flags_occupancy
_atom_site_refinement_flags_posn
_atom_site_occupancy
_atom_site_disorder_assembly
_atom_site_disorder_group
Fe Fe1 0.73892(4) 0.38521(3) 0.36688(3) 0.01808(11) Uani d . . . 1.0 . .
B B1 0.0775(3) 0.8244(2) 0.2762(2) 0.0169(7) Uani d . . . 1.0 . .
C C1 0.4571(3) 0.1897(2) 0.5315(2) 0.0336(9) Uani d . . . 1.0 . .
H H1 0.4767 0.1476 0.5764 0.04 Uiso calc U . R 1.0 . .
C C2 0.4848(4) 0.2612(3) 0.5138(2) 0.0418(11) Uani d . . . 1.0 . .
H H2 0.5279 0.2748 0.5442 0.05 Uiso calc U . R 1.0 . .
C C3 0.4381(3) 0.3089(2) 0.4442(2) 0.0370(10) Uani d . . . 1.0 . .
H H3 0.4426 0.3612 0.4197 0.044 Uiso calc U . R 1.0 . .
C C4 0.3834(3) 0.2663(2) 0.4169(2) 0.0321(9) Uani d . . . 1.0 . .
H H4 0.3448 0.284 0.3703 0.039 Uiso calc U . R 1.0 . .
C C5 0.3958(3) 0.1916(3) 0.4714(2) 0.0323(9) Uani d . . . 1.0 . .
H H5 0.3674 0.1503 0.4675 0.039 Uiso calc U . R 1.0 . .
Zr Zr1 0.56925(3) 0.16015(2) 0.40823(2) 0.01995(9) Uani d . . D 1.0 . .
C C6 0.6409(8) 0.0157(6) 0.4951(5) 0.022(2) Uani d U P D 0.610(14) A 1
H H6 0.6037 0.0121 0.5427 0.027 Uiso calc U P R 0.610(14) A 1
C C7 0.7196(5) 0.0452(5) 0.4850(4) 0.0239(19) Uani d U P D 0.610(14) A 1
H H7 0.7452 0.0648 0.5249 0.029 Uiso calc U P R 0.610(14) A 1
C C8 0.7539(5) 0.0409(5) 0.4061(5) 0.023(2) Uani d U P D 0.610(14) A 1
H H8 0.8064 0.0572 0.3831 0.028 Uiso calc U P R 0.610(14) A 1
C C9 0.6970(5) 0.0083(4) 0.3677(4) 0.0217(18) Uani d U P D 0.610(14) A 1
H H9 0.7042 -0.0015 0.3135 0.026 Uiso calc U P R 0.610(14) A 1
C C10 0.6275(6) -0.0075(4) 0.4222(5) 0.0222(18) Uani d U P D 0.610(14) A 1
H H10 0.5797 -0.03 0.4115 0.027 Uiso calc U P R 0.610(14) A 1
C C6A 0.6508(13) 0.0234(10) 0.5012(8) 0.029(5) Uani d U P D 0.390(14) A 2
H H6A 0.6132 0.0076 0.5436 0.034 Uiso calc U P R 0.390(14) A 2
C C7A 0.7042(9) 0.0761(10) 0.5054(6) 0.034(3) Uani d U P D 0.390(14) A 2
H H7A 0.7066 0.1044 0.5498 0.041 Uiso calc U P R 0.390(14) A 2
C C8A 0.7535(7) 0.0794(10) 0.4320(7) 0.039(3) Uani d U P D 0.390(14) A 2
H H8A 0.7967 0.1091 0.4182 0.046 Uiso calc U P R 0.390(14) A 2
C C9A 0.7280(9) 0.0314(8) 0.3826(7) 0.027(3) Uani d U P D 0.390(14) A 2
H H9A 0.7516 0.0228 0.3296 0.032 Uiso calc U P R 0.390(14) A 2
C C10A 0.6615(10) -0.0024(7) 0.4243(8) 0.027(3) Uani d U P D 0.390(14) A 2
H H10A 0.6305 -0.0357 0.4045 0.033 Uiso calc U P R 0.390(14) A 2
C C12 0.5298(2) 0.1874(2) 0.21544(19) 0.0174(7) Uani d . . . 1.0 . .
P P1 0.58505(7) 0.26811(6) 0.19808(5) 0.01715(18) Uani d . . D 1.0 . .
C C21 0.6948(2) 0.3342(2) 0.28141(18) 0.0173(7) Uani d . . D 1.0 . .
O O1 0.6413(3) 0.2249(2) 0.34733(17) 0.0168(10) Uani d U P D 0.766(9) A 1
C C13 0.6124(4) 0.2995(3) 0.2934(2) 0.0155(11) Uani d U P D 0.766(9) A 1
H H13 0.5485 0.3466 0.3135 0.019 Uiso calc U P R 0.766(9) A 1
O O1A 0.5897(9) 0.2694(8) 0.3501(5) 0.012(3) Uani d U P D 0.234(9) A 2
C C13A 0.6599(11) 0.2617(10) 0.2872(6) 0.012(3) Uani d U P D 0.234(9) A 2
H H13A 0.7197 0.2032 0.2939 0.014 Uiso calc U P R 0.234(9) A 2
C C22 0.8014(3) 0.2876(3) 0.2927(2) 0.0354(10) Uani d . . . 1.0 . .
H H22 0.8358 0.2261 0.308 0.042 Uiso calc U . R 1.0 . .
C C23 0.8464(4) 0.3448(4) 0.2780(3) 0.0475(12) Uani d . . . 1.0 . .
H H23 0.9173 0.3295 0.2821 0.057 Uiso calc U . R 1.0 . .
C C24 0.7747(4) 0.4273(3) 0.2565(2) 0.0479(14) Uani d . . . 1.0 . .
H H24 0.7877 0.4783 0.2415 0.057 Uiso calc U . R 1.0 . .
C C25 0.6725(4) 0.4245(2) 0.2605(2) 0.0368(10) Uani d . . . 1.0 . .
H H25 0.6078 0.4721 0.2511 0.044 Uiso calc U . R 1.0 . .
C C26 0.6438(3) 0.3950(2) 0.46395(19) 0.0261(8) Uani d . . . 1.0 . .
H H26 0.5805 0.3898 0.4661 0.031 Uiso calc U . R 1.0 . .
C C27 0.7421(3) 0.3252(2) 0.4784(2) 0.0287(8) Uani d . . . 1.0 . .
H H27 0.7556 0.2646 0.4918 0.034 Uiso calc U . R 1.0 . .
C C28 0.8160(3) 0.3608(3) 0.4693(2) 0.0316(9) Uani d . . . 1.0 . .
H H28 0.8875 0.3285 0.4753 0.038 Uiso calc U . R 1.0 . .
C C29 0.7645(3) 0.4530(3) 0.4497(2) 0.0335(9) Uani d . . . 1.0 . .
H H29 0.7954 0.4937 0.4407 0.04 Uiso calc U . R 1.0 . .
C C30 0.6589(3) 0.4741(2) 0.4458(2) 0.0303(9) Uani d . . . 1.0 . .
H H30 0.6069 0.5314 0.4331 0.036 Uiso calc U . R 1.0 . .
C C11 0.5155(3) 0.1485(2) 0.28656(19) 0.0189(7) Uani d . . D 1.0 . .
C C31 0.4546(9) 0.0939(8) 0.2870(11) 0.021(3) Uani d U P D 0.531(18) B 1
C C32 0.3525(8) 0.1208(8) 0.3090(7) 0.022(2) Uani d U P D 0.531(18) B 1
H H32 0.3163 0.1775 0.3271 0.027 Uiso calc U P R 0.531(18) B 1
C C33 0.3019(9) 0.0669(9) 0.3052(6) 0.034(3) Uani d U P D 0.531(18) B 1
H H33 0.2314 0.0874 0.3194 0.041 Uiso calc U P R 0.531(18) B 1
C C34 0.3541(11) -0.0171(8) 0.2807(6) 0.035(3) Uani d U P D 0.531(18) B 1
H H34 0.32 -0.0548 0.28 0.042 Uiso calc U P R 0.531(18) B 1
C C35 0.4558(11) -0.0458(8) 0.2575(7) 0.041(3) Uani d U P D 0.531(18) B 1
H H35 0.4919 -0.1028 0.24 0.049 Uiso calc U P R 0.531(18) B 1
C C36 0.5046(10) 0.0099(8) 0.2601(9) 0.034(3) Uani d U P D 0.531(18) B 1
H H36 0.5742 -0.0096 0.2432 0.04 Uiso calc U P R 0.531(18) B 1
C C31A 0.4788(11) 0.0770(9) 0.2821(12) 0.020(3) Uani d U P D 0.469(18) B 2
C C32A 0.3787(10) 0.0920(9) 0.3037(9) 0.025(3) Uani d U P D 0.469(18) B 2
H H32A 0.3362 0.1459 0.3247 0.03 Uiso calc U P R 0.469(18) B 2
C C33A 0.3381(11) 0.0316(9) 0.2961(8) 0.033(3) Uani d U P D 0.469(18) B 2
H H33A 0.2682 0.045 0.3087 0.039 Uiso calc U P R 0.469(18) B 2
C C34A 0.4019(13) -0.0485(10) 0.2697(7) 0.037(3) Uani d U P D 0.469(18) B 2
H H34A 0.376 -0.0914 0.2652 0.045 Uiso calc U P R 0.469(18) B 2
C C35A 0.5039(13) -0.0673(9) 0.2497(9) 0.047(3) Uani d U P D 0.469(18) B 2
H H35A 0.5471 -0.1229 0.2318 0.056 Uiso calc U P R 0.469(18) B 2
C C36A 0.5422(12) -0.0052(8) 0.2559(11) 0.031(3) Uani d U P D 0.469(18) B 2
H H36A 0.6118 -0.0183 0.2423 0.037 Uiso calc U P R 0.469(18) B 2
C C41 0.4931(3) 0.1704(2) 0.14084(19) 0.0200(7) Uani d . . . 1.0 . .
C C42 0.3874(3) 0.2031(2) 0.1297(2) 0.0219(7) Uani d . . . 1.0 . .
H H42 0.3408 0.2383 0.1671 0.026 Uiso calc U . R 1.0 . .
C C43 0.3502(3) 0.1846(2) 0.0646(2) 0.0281(8) Uani d . . . 1.0 . .
H H43 0.2786 0.2071 0.0578 0.034 Uiso calc U . R 1.0 . .
C C44 0.4168(3) 0.1339(3) 0.0101(2) 0.0323(9) Uani d . . . 1.0 . .
H H44 0.3913 0.1222 -0.0349 0.039 Uiso calc U . R 1.0 . .
C C45 0.5213(3) 0.0997(3) 0.0206(2) 0.0296(9) Uani d . . . 1.0 . .
H H45 0.5673 0.0633 -0.0163 0.036 Uiso calc U . R 1.0 . .
C C46 0.5590(3) 0.1188(2) 0.0855(2) 0.0253(8) Uani d . . . 1.0 . .
H H46 0.6306 0.0961 0.0919 0.03 Uiso calc U . R 1.0 . .
C C51 0.4888(3) 0.3736(2) 0.15611(19) 0.0207(7) Uani d . . . 1.0 . .
H H51 0.5154 0.4194 0.1601 0.025 Uiso calc U . R 1.0 . .
C C52 0.3879(3) 0.4005(2) 0.2055(2) 0.0273(8) Uani d . . . 1.0 . .
H H52A 0.3618 0.3543 0.2064 0.033 Uiso calc U . R 1.0 . .
H H52B 0.4012 0.4048 0.2605 0.033 Uiso calc U . R 1.0 . .
C C53 0.3069(3) 0.4892(2) 0.1717(2) 0.0330(9) Uani d . . . 1.0 . .
H H53A 0.2419 0.5022 0.2021 0.04 Uiso calc U . R 1.0 . .
H H53B 0.3291 0.5367 0.1773 0.04 Uiso calc U . R 1.0 . .
C C54 0.2894(3) 0.4886(2) 0.0859(2) 0.0326(9) Uani d . . . 1.0 . .
H H54A 0.2385 0.5474 0.0655 0.039 Uiso calc U . R 1.0 . .
H H54B 0.262 0.4444 0.0805 0.039 Uiso calc U . R 1.0 . .
C C55 0.3890(3) 0.4663(2) 0.0376(2) 0.0269(8) Uani d . . . 1.0 . .
H H55A 0.4148 0.512 0.041 0.032 Uiso calc U . R 1.0 . .
H H55B 0.376 0.4662 -0.0185 0.032 Uiso calc U . R 1.0 . .
C C56 0.4698(3) 0.3756(2) 0.06779(18) 0.0190(7) Uani d . . . 1.0 . .
H H56A 0.5344 0.3632 0.0369 0.023 Uiso calc U . R 1.0 . .
H H56B 0.4463 0.3292 0.0608 0.023 Uiso calc U . R 1.0 . .
C C61 0.6918(2) 0.2295(2) 0.12722(19) 0.0188(7) Uani d . . . 1.0 . .
H H61 0.6639 0.217 0.0806 0.023 Uiso calc U . R 1.0 . .
C C62 0.7353(3) 0.2973(2) 0.09524(19) 0.0213(7) Uani d . . . 1.0 . .
H H62A 0.6792 0.3541 0.0771 0.026 Uiso calc U . R 1.0 . .
H H62B 0.7713 0.3077 0.1374 0.026 Uiso calc U . R 1.0 . .
C C63 0.8096(3) 0.2607(2) 0.0266(2) 0.0254(8) Uani d . . . 1.0 . .
H H63A 0.7721 0.2538 -0.0165 0.031 Uiso calc U . R 1.0 . .
H H63B 0.8391 0.3032 0.006 0.031 Uiso calc U . R 1.0 . .
C C64 0.8952(3) 0.1721(2) 0.0519(2) 0.0315(9) Uani d . . . 1.0 . .
H H64A 0.9374 0.1804 0.0905 0.038 Uiso calc U . R 1.0 . .
H H64B 0.9394 0.1489 0.0054 0.038 Uiso calc U . R 1.0 . .
C C65 0.8546(3) 0.1044(2) 0.0889(2) 0.0291(8) Uani d . . . 1.0 . .
H H65A 0.9124 0.0497 0.109 0.035 Uiso calc U . R 1.0 . .
H H65B 0.8209 0.0894 0.0482 0.035 Uiso calc U . R 1.0 . .
C C66 0.7778(3) 0.1411(2) 0.1570(2) 0.0221(7) Uani d . . . 1.0 . .
H H66A 0.7486 0.0984 0.1775 0.027 Uiso calc U . R 1.0 . .
H H66B 0.813 0.1501 0.2005 0.027 Uiso calc U . R 1.0 . .
C C71 0.1830(2) 0.7364(2) 0.30011(18) 0.0176(7) Uani d . . . 1.0 . .
C C72 0.1779(2) 0.6561(2) 0.32461(19) 0.0183(7) Uani d . . . 1.0 . .
F F72 0.08695(14) 0.65022(12) 0.32488(11) 0.0230(4) Uani d . . . 1.0 . .
C C73 0.2602(3) 0.5785(2) 0.3473(2) 0.0214(7) Uani d . . . 1.0 . .
F F73 0.24946(15) 0.50263(12) 0.36760(12) 0.0277(5) Uani d . . . 1.0 . .
C C74 0.3555(3) 0.5796(2) 0.3483(2) 0.0213(7) Uani d . . . 1.0 . .
F F74 0.43818(15) 0.50465(13) 0.36871(13) 0.0306(5) Uani d . . . 1.0 . .
C C75 0.3651(3) 0.6570(2) 0.3288(2) 0.0214(7) Uani d . . . 1.0 . .
F F75 0.45738(15) 0.65895(14) 0.33154(13) 0.0314(5) Uani d . . . 1.0 . .
C C76 0.2801(3) 0.7331(2) 0.3057(2) 0.0216(7) Uani d . . . 1.0 . .
F F76 0.29884(16) 0.80637(13) 0.28840(13) 0.0322(5) Uani d . . . 1.0 . .
C C81 0.0977(2) 0.9105(2) 0.23441(19) 0.0183(7) Uani d . . . 1.0 . .
C C82 0.1643(2) 0.9000(2) 0.16890(19) 0.0201(7) Uani d . . . 1.0 . .
F F82 0.21356(15) 0.81881(13) 0.14296(11) 0.0252(4) Uani d . . . 1.0 . .
C C83 0.1863(3) 0.9660(2) 0.1282(2) 0.0264(8) Uani d . . . 1.0 . .
F F83 0.25401(17) 0.94992(16) 0.06699(14) 0.0403(6) Uani d . . . 1.0 . .
C C84 0.1391(3) 1.0508(2) 0.1512(2) 0.0276(8) Uani d . . . 1.0 . .
F F84 0.15848(18) 1.11689(15) 0.11248(15) 0.0423(6) Uani d . . . 1.0 . .
C C85 0.0705(3) 1.0657(2) 0.2142(2) 0.0208(7) Uani d . . . 1.0 . .
F F85 0.02253(17) 1.14820(13) 0.23670(13) 0.0327(5) Uani d . . . 1.0 . .
C C86 0.0510(3) 0.9965(2) 0.25306(19) 0.0196(7) Uani d . . . 1.0 . .
F F86 -0.02013(16) 1.01982(12) 0.31227(11) 0.0287(5) Uani d . . . 1.0 . .
C C91 0.0117(2) 0.8081(2) 0.20952(18) 0.0163(6) Uani d . . . 1.0 . .
C C92 0.0440(2) 0.7392(2) 0.16241(18) 0.0169(7) Uani d . . . 1.0 . .
F F92 0.14057(14) 0.67506(12) 0.16645(11) 0.0216(4) Uani d . . . 1.0 . .
C C93 -0.0164(3) 0.7294(2) 0.10838(19) 0.0233(7) Uani d . . . 1.0 . .
F F93 0.01985(17) 0.65893(15) 0.06659(12) 0.0337(5) Uani d . . . 1.0 . .
C C94 -0.1143(3) 0.7920(3) 0.0981(2) 0.0312(9) Uani d . . . 1.0 . .
F F94 -0.17529(19) 0.78285(19) 0.04703(15) 0.0515(7) Uani d . . . 1.0 . .
C C95 -0.1502(3) 0.8634(2) 0.1408(2) 0.0297(9) Uani d . . . 1.0 . .
F F95 -0.24677(16) 0.92617(17) 0.13155(15) 0.0482(7) Uani d . . . 1.0 . .
C C96 -0.0877(3) 0.8701(2) 0.19416(19) 0.0215(7) Uani d . . . 1.0 . .
F F96 -0.12808(15) 0.94205(13) 0.23548(12) 0.0291(5) Uani d . . . 1.0 . .
C C101 0.0172(3) 0.8411(2) 0.36272(19) 0.0219(7) Uani d . . . 1.0 . .
C C102 0.0559(3) 0.8681(2) 0.4213(2) 0.0303(9) Uani d . . . 1.0 . .
F F102 0.1380(2) 0.88818(14) 0.40393(12) 0.0399(6) Uani d . . . 1.0 . .
C C103 0.0188(4) 0.8760(3) 0.4982(2) 0.0500(14) Uani d . . . 1.0 . .
F F103 0.0622(3) 0.90292(18) 0.55042(14) 0.0816(12) Uani d . . . 1.0 . .
C C104 -0.0589(5) 0.8532(3) 0.5215(2) 0.0570(15) Uani d . . . 1.0 . .
F F104 -0.0956(3) 0.8586(2) 0.59640(15) 0.0952(13) Uani d U . . 1.0 . .
C C105 -0.1020(3) 0.8253(3) 0.4679(2) 0.0443(12) Uani d . . . 1.0 . .
F F105 -0.1799(2) 0.80235(19) 0.48888(16) 0.0653(9) Uani d . . . 1.0 . .
C C106 -0.0636(3) 0.8199(2) 0.3902(2) 0.0300(9) Uani d . . . 1.0 . .
F F106 -0.11061(16) 0.79119(14) 0.34167(13) 0.0345(5) Uani d . . . 1.0 . .

loop_
_atom_site_aniso_label
_atom_site_aniso_U_11
_atom_site_aniso_U_22
_atom_site_aniso_U_33
_atom_site_aniso_U_12
_atom_site_aniso_U_13
_atom_site_aniso_U_23
Fe1 0.0208(3) 0.0174(2) 0.0184(2) -0.0095(2) -0.00276(19) -0.00267(19)
B1 0.0181(19) 0.0104(17) 0.0181(18) -0.0013(15) -0.0018(14) -0.0026(14)
C1 0.049(3) 0.025(2) 0.0181(18) -0.0096(19) 0.0127(17) 0.0002(15)
C2 0.078(3) 0.032(2) 0.0204(19) -0.026(2) -0.002(2) -0.0070(17)
C3 0.062(3) 0.0184(19) 0.028(2) -0.016(2) 0.0075(19) -0.0034(16)
C4 0.024(2) 0.028(2) 0.035(2) -0.0037(17) 0.0078(16) 0.0017(17)
C5 0.033(2) 0.032(2) 0.032(2) -0.0168(18) 0.0095(17) 0.0021(17)
Zr1 0.02396(18) 0.02747(19) 0.01484(16) -0.01810(15) -0.00236(13) 0.00345(13)
C6 0.020(4) 0.023(4) 0.022(4) -0.009(3) -0.007(3) 0.005(3)
C7 0.024(3) 0.021(3) 0.026(4) -0.009(3) -0.013(3) 0.005(3)
C8 0.019(3) 0.018(3) 0.035(4) -0.010(3) -0.004(3) 0.000(3)
C9 0.023(3) 0.018(3) 0.020(3) -0.006(2) -0.003(3) 0.007(2)
C10 0.010(3) 0.026(3) 0.026(3) -0.003(3) -0.008(3) 0.005(2)
C6A 0.027(7) 0.035(6) 0.015(6) -0.005(5) -0.005(4) 0.002(4)
C7A 0.030(5) 0.046(6) 0.030(5) -0.017(4) -0.009(4) -0.008(4)
C8A 0.033(5) 0.055(6) 0.037(5) -0.025(4) -0.003(4) -0.010(5)
C9A 0.029(5) 0.036(5) 0.021(5) -0.016(4) 0.003(4) -0.015(4)
C10A 0.014(5) 0.033(5) 0.028(5) -0.002(4) -0.015(5) 0.002(4)
C12 0.0164(16) 0.0166(16) 0.0206(16) -0.0077(14) -0.0031(13) -0.0024(13)
P1 0.0230(5) 0.0192(4) 0.0137(4) -0.0134(4) -0.0044(3) 0.0021(3)
C21 0.0198(17) 0.0209(17) 0.0130(15) -0.0105(14) -0.0020(13) 0.0002(13)
O1 0.0161(19) 0.0167(19) 0.0162(15) -0.0066(16) -0.0019(13) 0.0029(13)
C13 0.016(2) 0.018(2) 0.012(2) -0.007(2) -0.0009(17) 0.0026(17)
O1A 0.014(5) 0.012(5) 0.012(4) -0.006(4) -0.005(3) -0.001(3)
C13A 0.013(5) 0.011(5) 0.013(5) -0.007(4) 0.000(4) 0.001(4)
C22 0.021(2) 0.046(3) 0.034(2) -0.0046(18) -0.0045(16) -0.0197(19)
C23 0.044(3) 0.072(4) 0.034(2) -0.032(3) 0.006(2) -0.008(2)
C24 0.105(4) 0.063(3) 0.0170(19) -0.077(3) 0.002(2) 0.0007(19)
C25 0.066(3) 0.0190(19) 0.0224(19) -0.012(2) -0.0196(19) 0.0007(15)
C26 0.0256(19) 0.037(2) 0.0170(17) -0.0130(17) -0.0018(14) -0.0048(15)
C27 0.038(2) 0.0250(19) 0.0202(18) -0.0108(18) -0.0047(16) 0.0017(15)
C28 0.023(2) 0.039(2) 0.0250(19) -0.0045(18) -0.0099(15) -0.0039(17)
C29 0.036(2) 0.039(2) 0.032(2) -0.0181(19) -0.0045(17) -0.0155(18)
C30 0.030(2) 0.0237(19) 0.029(2) -0.0006(17) -0.0039(16) -0.0135(16)
C11 0.0224(18) 0.0185(17) 0.0197(16) -0.0121(15) -0.0028(13) -0.0007(13)
C31 0.028(6) 0.017(5) 0.019(4) -0.012(4) -0.003(4) 0.005(4)
C32 0.022(4) 0.024(5) 0.023(4) -0.010(4) -0.009(4) 0.001(4)
C33 0.037(5) 0.057(6) 0.026(4) -0.037(5) -0.001(4) 0.001(4)
C34 0.053(6) 0.028(5) 0.036(5) -0.031(5) -0.006(4) 0.008(4)
C35 0.048(7) 0.040(5) 0.047(5) -0.027(5) -0.009(5) -0.005(4)
C36 0.033(6) 0.034(6) 0.040(5) -0.020(5) -0.011(5) 0.000(4)
C31A 0.027(6) 0.020(6) 0.018(5) -0.015(5) -0.004(5) 0.001(4)
C32A 0.029(6) 0.030(6) 0.022(4) -0.017(5) -0.003(4) 0.002(5)
C33A 0.041(6) 0.032(6) 0.031(5) -0.023(5) 0.000(4) 0.001(5)
C34A 0.045(7) 0.050(6) 0.031(5) -0.034(5) -0.001(5) -0.004(4)
C35A 0.065(8) 0.036(6) 0.053(6) -0.034(5) 0.011(6) -0.012(4)
C36A 0.041(7) 0.023(5) 0.040(5) -0.024(5) -0.001(6) -0.004(4)
C41 0.0258(18) 0.0212(17) 0.0167(16) -0.0137(15) -0.0050(14) 0.0023(13)
C42 0.0267(19) 0.0219(18) 0.0203(17) -0.0128(16) -0.0053(14) 0.0000(14)
C43 0.029(2) 0.034(2) 0.0269(19) -0.0182(18) -0.0075(16) 0.0001(16)
C44 0.041(2) 0.042(2) 0.0252(19) -0.026(2) -0.0063(17) -0.0071(17)
C45 0.039(2) 0.034(2) 0.0256(19) -0.0240(19) 0.0038(16) -0.0112(16)
C46 0.0243(19) 0.0283(19) 0.0277(19) -0.0151(16) -0.0058(15) 0.0003(15)
C51 0.0271(19) 0.0163(17) 0.0190(17) -0.0095(15) 0.0024(14) -0.0024(13)
C52 0.036(2) 0.0179(18) 0.0249(18) -0.0094(17) 0.0101(16) -0.0053(14)
C53 0.030(2) 0.0190(19) 0.039(2) -0.0013(17) 0.0128(17) -0.0064(16)
C54 0.026(2) 0.0195(19) 0.040(2) 0.0027(16) 0.0012(17) -0.0024(16)
C55 0.028(2) 0.0182(18) 0.0244(18) -0.0005(16) -0.0020(15) 0.0026(14)
C56 0.0185(17) 0.0182(17) 0.0171(16) -0.0049(14) -0.0011(13) 0.0005(13)
C61 0.0165(17) 0.0177(17) 0.0219(17) -0.0076(14) -0.0057(13) 0.0038(13)
C62 0.0217(18) 0.0213(18) 0.0205(17) -0.0104(15) -0.0034(14) 0.0064(14)
C63 0.0248(19) 0.0244(19) 0.0244(18) -0.0092(16) 0.0009(15) 0.0034(15)
C64 0.0221(19) 0.030(2) 0.033(2) -0.0043(17) 0.0013(16) 0.0027(17)
C65 0.0205(19) 0.0217(19) 0.037(2) -0.0017(16) -0.0075(16) 0.0038(16)
C66 0.0192(17) 0.0176(17) 0.0270(18) -0.0061(15) -0.0064(14) 0.0052(14)
C71 0.0169(17) 0.0169(16) 0.0151(15) -0.0018(14) -0.0057(13) -0.0040(13)
C72 0.0169(17) 0.0165(16) 0.0179(16) -0.0024(14) -0.0038(13) -0.0032(13)
F72 0.0145(10) 0.0216(10) 0.0292(11) -0.0045(8) -0.0045(8) 0.0016(8)
C73 0.0221(18) 0.0137(16) 0.0225(17) -0.0018(14) -0.0037(14) 0.0003(13)
F73 0.0276(11) 0.0170(10) 0.0342(12) -0.0054(9) -0.0079(9) 0.0036(8)
C74 0.0197(17) 0.0123(16) 0.0245(18) 0.0024(14) -0.0102(14) -0.0026(13)
F74 0.0188(11) 0.0190(11) 0.0408(12) 0.0061(9) -0.0119(9) 0.0000(9)
C75 0.0168(17) 0.0215(18) 0.0232(17) -0.0034(14) -0.0083(14) -0.0044(14)
F75 0.0207(11) 0.0297(12) 0.0420(13) -0.0070(9) -0.0142(9) -0.0012(10)
C76 0.0263(19) 0.0138(16) 0.0236(17) -0.0060(15) -0.0088(14) -0.0013(13)
F76 0.0285(12) 0.0181(10) 0.0518(14) -0.0101(9) -0.0199(10) 0.0033(9)
C81 0.0183(17) 0.0156(16) 0.0194(16) -0.0041(14) -0.0049(13) -0.0040(13)
C82 0.0162(17) 0.0193(17) 0.0217(17) -0.0030(14) -0.0013(13) -0.0067(14)
F82 0.0231(11) 0.0215(10) 0.0259(10) -0.0034(9) 0.0074(8) -0.0110(8)
C83 0.0194(18) 0.033(2) 0.0297(19) -0.0136(16) 0.0024(15) -0.0060(16)
F83 0.0334(13) 0.0486(15) 0.0434(14) -0.0232(12) 0.0180(11) -0.0097(11)
C84 0.026(2) 0.0259(19) 0.034(2) -0.0148(17) -0.0073(16) 0.0021(16)
F84 0.0420(14) 0.0349(13) 0.0559(15) -0.0250(12) 0.0024(12) 0.0053(11)
C85 0.0194(17) 0.0138(16) 0.0259(18) -0.0020(14) -0.0071(14) -0.0039(13)
F85 0.0368(13) 0.0150(10) 0.0435(13) -0.0070(10) -0.0058(10) -0.0032(9)
C86 0.0197(17) 0.0160(16) 0.0157(16) 0.0002(14) -0.0005(13) -0.0031(13)
F86 0.0392(13) 0.0153(10) 0.0207(10) -0.0010(9) 0.0082(9) -0.0054(8)
C91 0.0174(16) 0.0166(16) 0.0118(15) -0.0042(14) 0.0002(12) -0.0004(12)
C92 0.0141(16) 0.0194(17) 0.0158(16) -0.0052(14) -0.0023(12) -0.0014(13)
F92 0.0169(10) 0.0193(10) 0.0242(10) -0.0013(8) -0.0029(8) -0.0083(8)
C93 0.028(2) 0.0263(19) 0.0185(17) -0.0132(16) -0.0036(14) -0.0042(14)
F93 0.0424(13) 0.0406(13) 0.0283(11) -0.0235(11) -0.0042(10) -0.0147(10)
C94 0.025(2) 0.047(2) 0.0261(19) -0.0199(19) -0.0177(16) 0.0065(17)
F94 0.0439(15) 0.0732(19) 0.0470(15) -0.0319(14) -0.0296(12) 0.0050(13)
C95 0.0145(18) 0.029(2) 0.035(2) 0.0000(16) -0.0108(15) 0.0103(17)
F95 0.0158(11) 0.0503(15) 0.0603(16) 0.0016(11) -0.0164(11) 0.0141(13)
C96 0.0174(17) 0.0175(17) 0.0201(17) 0.0007(14) 0.0005(13) 0.0024(13)
F96 0.0205(11) 0.0192(10) 0.0319(11) 0.0062(9) 0.0015(9) 0.0001(9)
C101 0.0263(19) 0.0122(16) 0.0164(16) 0.0028(14) -0.0020(14) -0.0012(13)
C102 0.051(3) 0.0163(18) 0.0150(17) -0.0039(18) -0.0043(16) -0.0040(14)
F102 0.0671(17) 0.0276(12) 0.0275(12) -0.0188(12) -0.0202(11) -0.0036(9)
C103 0.099(4) 0.023(2) 0.0148(19) -0.011(2) -0.005(2) -0.0027(16)
F103 0.176(4) 0.0456(17) 0.0196(13) -0.036(2) -0.0222(17) -0.0117(12)
C104 0.099(4) 0.033(2) 0.012(2) -0.004(3) 0.014(2) 0.0021(17)
F104 0.158(4) 0.069(2) 0.0202(14) -0.015(2) 0.0381(18) -0.0053(13)
C105 0.043(3) 0.028(2) 0.031(2) 0.0084(19) 0.0205(19) 0.0107(18)
F105 0.0471(16) 0.0607(18) 0.0542(17) -0.0011(14) 0.0288(14) 0.0222(14)
C106 0.031(2) 0.0226(19) 0.0219(18) 0.0010(17) 0.0022(16) 0.0039(15)
F106 0.0236(11) 0.0344(12) 0.0380(13) -0.0078(10) 0.0020(9) 0.0073(10)

loop_
_atom_type_symbol
_atom_type_description
_atom_type_scat_dispersion_real
_atom_type_scat_dispersion_imag
_atom_type_scat_source
C C 0.0033 0.0016 'International Tables Vol C Tables 4.2.6.8 and 6.1.1.4'
H H 0.0000 0.0000 'International Tables Vol C Tables 4.2.6.8 and 6.1.1.4'
B B 0.0013 0.0007 'International Tables Vol C Tables 4.2.6.8 and 6.1.1.4'
F F 0.0171 0.0103 'International Tables Vol C Tables 4.2.6.8 and 6.1.1.4'
P P 0.1023 0.0942 'International Tables Vol C Tables 4.2.6.8 and 6.1.1.4'
Fe Fe 0.3463 0.8444 'International Tables Vol C Tables 4.2.6.8 and 6.1.1.4'
Zr Zr -2.9673 0.5597 'International Tables Vol C Tables 4.2.6.8 and 6.1.1.4'
O O 0.0106 0.0060 'International Tables Vol C Tables 4.2.6.8 and 6.1.1.4'

loop_
_geom_angle_atom_site_label_1
_geom_angle_atom_site_label_2
_geom_angle_atom_site_label_3
_geom_angle
C25 Fe1 C27 148.63(17)
C25 Fe1 C24 43.03(18)
C27 Fe1 C24 165.5(2)
C25 Fe1 C21 40.68(13)
C27 Fe1 C21 115.89(14)
C24 Fe1 C21 68.05(13)
C25 Fe1 C30 110.39(16)
C27 Fe1 C30 68.13(15)
C24 Fe1 C30 120.53(18)
C21 Fe1 C30 132.73(14)
C25 Fe1 C23 69.43(19)
C27 Fe1 C23 127.90(18)
C24 Fe1 C23 38.94(19)
C21 Fe1 C23 67.22(16)
C30 Fe1 C23 150.72(18)
C25 Fe1 C22 68.81(16)
C27 Fe1 C22 107.29(17)
C24 Fe1 C22 65.87(18)
C21 Fe1 C22 40.63(14)
C30 Fe1 C22 170.43(16)
C23 Fe1 C22 38.67(18)
C25 Fe1 C26 116.88(17)
C27 Fe1 C26 40.84(15)
C24 Fe1 C26 153.2(2)
C21 Fe1 C26 109.20(13)
C30 Fe1 C26 40.71(15)
C23 Fe1 C26 166.71(18)
C22 Fe1 C26 130.46(16)
C25 Fe1 C28 170.43(17)
C27 Fe1 C28 40.47(15)
C24 Fe1 C28 128.87(17)
C21 Fe1 C28 147.18(15)
C30 Fe1 C28 68.03(15)
C23 Fe1 C28 107.06(17)
C22 Fe1 C28 114.42(16)
C26 Fe1 C28 68.55(15)
C25 Fe1 C29 132.57(16)
C27 Fe1 C29 67.83(16)
C24 Fe1 C29 110.34(16)
C21 Fe1 C29 171.70(15)
C30 Fe1 C29 40.38(15)
C23 Fe1 C29 117.06(17)
C22 Fe1 C29 146.97(16)
C26 Fe1 C29 68.30(15)
C28 Fe1 C29 40.25(16)
C101 B1 C71 101.1(2)
C101 B1 C91 113.0(3)
C71 B1 C91 112.9(3)
C101 B1 C81 113.4(3)
C71 B1 C81 113.9(3)
C91 B1 C81 102.9(2)
C5 C1 C2 107.9(3)
C5 C1 Zr1 73.6(2)
C2 C1 Zr1 73.2(2)
C5 C1 H1 126.0
C2 C1 H1 126.0
Zr1 C1 H1 119.0
C3 C2 C1 108.4(4)
C3 C2 Zr1 74.9(2)
C1 C2 Zr1 74.4(2)
C3 C2 H2 125.8
C1 C2 H2 125.8
Zr1 C2 H2 116.9
C2 C3 C4 108.0(3)
C2 C3 Zr1 72.9(2)
C4 C3 Zr1 73.7(2)
C2 C3 H3 126.0
C4 C3 H3 126.0
Zr1 C3 H3 119.3
C3 C4 C5 107.7(4)
C3 C4 Zr1 74.2(2)
C5 C4 Zr1 73.2(2)
C3 C4 H4 126.2
C5 C4 H4 126.2
Zr1 C4 H4 118.4
C1 C5 C4 107.9(3)
C1 C5 Zr1 74.3(2)
C4 C5 Zr1 74.1(2)
C1 C5 H5 126.1
C4 C5 H5 126.1
Zr1 C5 H5 117.5
O1 Zr1 C11 85.47(11)
O1A Zr1 C11 84.9(2)
O1A Zr1 C9A 105.4(5)
C11 Zr1 C9A 87.1(3)
O1A Zr1 C8A 91.9(5)
C11 Zr1 C8A 116.1(3)
C9A Zr1 C8A 33.0(3)
O1A Zr1 C10A 138.6(5)
C11 Zr1 C10A 88.4(3)
C9A Zr1 C10A 33.4(3)
C8A Zr1 C10A 55.2(4)
O1A Zr1 C7A 111.5(4)
C11 Zr1 C7A 140.7(4)
C9A Zr1 C7A 54.7(4)
C8A Zr1 C7A 32.9(3)
C10A Zr1 C7A 55.3(4)
O1 Zr1 C2 100.14(14)
O1A Zr1 C2 84.0(3)
C11 Zr1 C2 132.82(14)
C9A Zr1 C2 140.0(3)
C8A Zr1 C2 110.0(4)
C10A Zr1 C2 127.7(3)
C7A Zr1 C2 85.5(4)
O1A Zr1 C6A 143.6(5)
C11 Zr1 C6A 119.3(4)
C9A Zr1 C6A 54.0(4)
C8A Zr1 C6A 54.0(4)
C10A Zr1 C6A 32.9(3)
C7A Zr1 C6A 32.7(3)
C2 Zr1 C6A 95.5(4)
O1 Zr1 C5 138.59(15)
O1A Zr1 C5 116.0(3)
C11 Zr1 C5 92.04(12)
C9A Zr1 C5 138.4(3)
C8A Zr1 C5 142.7(3)
C10A Zr1 C5 105.0(3)
C7A Zr1 C5 110.1(3)
C2 Zr1 C5 53.55(14)
C6A Zr1 C5 91.6(4)
O1 Zr1 C1 132.58(14)
O1A Zr1 C1 115.4(3)
C11 Zr1 C1 124.10(13)
C9A Zr1 C1 129.3(3)
C8A Zr1 C1 114.7(3)
C10A Zr1 C1 102.1(3)
C7A Zr1 C1 82.2(3)
C2 Zr1 C1 32.45(13)
C6A Zr1 C1 75.3(4)
C5 Zr1 C1 32.09(13)
O1 Zr1 C4 106.89(15)
O1A Zr1 C4 84.5(3)
C11 Zr1 C4 80.01(13)
C9A Zr1 C4 163.0(4)
C8A Zr1 C4 163.2(4)
C10A Zr1 C4 134.2(3)
C7A Zr1 C4 134.9(3)
C2 Zr1 C4 53.36(15)
C6A Zr1 C4 124.0(4)
C5 Zr1 C4 32.70(12)
C1 Zr1 C4 53.50(13)
C10 C6 C7 107.4(7)
C10 C6 Zr1 75.2(4)
C7 C6 Zr1 74.3(4)
C10 C6 H6 126.3
C7 C6 H6 126.3
Zr1 C6 H6 116.4
C8 C7 C6 108.6(7)
C8 C7 Zr1 75.6(3)
C6 C7 Zr1 73.4(4)
C8 C7 H7 125.7
C6 C7 H7 125.7
Zr1 C7 H7 117.2
C9 C8 C7 107.4(6)
C9 C8 Zr1 74.5(4)
C7 C8 Zr1 72.7(3)
C9 C8 H8 126.3
C7 C8 H8 126.3
Zr1 C8 H8 118.5
C8 C9 C10 108.7(6)
C8 C9 Zr1 74.1(4)
C10 C9 Zr1 73.3(4)
C8 C9 H9 125.7
C10 C9 H9 125.7
Zr1 C9 H9 118.8
C6 C10 C9 108.0(7)
C6 C10 Zr1 72.9(4)
C9 C10 Zr1 75.1(4)
C6 C10 H10 126.0
C9 C10 H10 126.0
Zr1 C10 H10 118.0
C7A C6A C10A 109.4(11)
C7A C6A Zr1 72.5(6)
C10A C6A Zr1 72.0(6)
C7A C6A H6A 125.3
C10A C6A H6A 125.3
Zr1 C6A H6A 121.8
C8A C7A C6A 107.2(10)
C8A C7A Zr1 72.9(5)
C6A C7A Zr1 74.8(6)
C8A C7A H7A 126.4
C6A C7A H7A 126.4
Zr1 C7A H7A 117.9
C9A C8A C7A 108.3(9)
C9A C8A Zr1 73.2(5)
C7A C8A Zr1 74.2(5)
C9A C8A H8A 125.8
C7A C8A H8A 125.8
Zr1 C8A H8A 118.6
C8A C9A C10A 109.0(9)
C8A C9A Zr1 73.8(5)
C10A C9A Zr1 73.9(5)
C8A C9A H9A 125.5
C10A C9A H9A 125.5
Zr1 C9A H9A 118.7
C6A C10A C9A 106.0(10)
C6A C10A Zr1 75.1(7)
C9A C10A Zr1 72.8(5)
C6A C10A H10A 127.0
C9A C10A H10A 127.0
Zr1 C10A H10A 117.4
C11 C12 C41 121.0(3)
C11 C12 P1 125.8(2)
C41 C12 P1 113.1(2)
C12 P1 C61 109.02(15)
C12 P1 C51 109.40(15)
C61 P1 C51 108.44(15)
C12 P1 C13 111.79(16)
C61 P1 C13 116.30(18)
C51 P1 C13 101.48(19)
C12 P1 C13A 109.5(4)
C61 P1 C13A 98.3(4)
C51 P1 C13A 121.2(5)
C25 C21 C22 108.6(3)
C25 C21 C13A 148.0(7)
C22 C21 C13A 102.5(7)
C25 C21 C13 122.6(4)
C22 C21 C13 128.7(3)
C25 C21 Fe1 69.05(19)
C22 C21 Fe1 69.9(2)
C13A C21 Fe1 130.5(5)
C13 C21 Fe1 124.0(2)
C13 O1 Zr1 134.7(3)
O1 C13 C21 111.4(4)
O1 C13 P1 107.4(3)
C21 C13 P1 111.2(3)
O1 C13 H13 108.9
C21 C13 H13 108.9
P1 C13 H13 108.9
C13A O1A Zr1 122.3(10)
O1A C13A C21 110.9(10)
O1A C13A P1 103.4(8)
C21 C13A P1 112.1(7)
O1A C13A H13A 110.1
C21 C13A H13A 110.1
P1 C13A H13A 110.1
C23 C22 C21 109.2(4)
C23 C22 Fe1 70.6(3)
C21 C22 Fe1 69.4(2)
C23 C22 H22 125.4
C21 C22 H22 125.4
Fe1 C22 H22 126.1
C22 C23 C24 109.7(4)
C22 C23 Fe1 70.7(2)
C24 C23 Fe1 70.2(3)
C22 C23 H23 125.2
C24 C23 H23 125.2
Fe1 C23 H23 125.5
C23 C24 C25 108.7(3)
C23 C24 Fe1 70.9(2)
C25 C24 Fe1 68.0(2)
C23 C24 H24 125.6
C25 C24 H24 125.7
Fe1 C24 H24 127.1
C21 C25 C24 103.6(4)
C21 C25 Fe1 70.27(19)
C24 C25 Fe1 69.0(2)
C21 C25 H25 128.2
C24 C25 H25 128.2
Fe1 C25 H25 124.3
C30 C26 C27 106.8(3)
C30 C26 Fe1 69.5(2)
C27 C26 Fe1 69.2(2)
C30 C26 H26 126.6
C27 C26 H26 126.6
Fe1 C26 H26 126.2
C28 C27 C26 108.7(3)
C28 C27 Fe1 70.2(2)
C26 C27 Fe1 70.0(2)
C28 C27 H27 125.6
C26 C27 H27 125.6
Fe1 C27 H27 125.8
C27 C28 C29 107.9(3)
C27 C28 Fe1 69.3(2)
C29 C28 Fe1 70.3(2)
C27 C28 H28 126.1
C29 C28 H28 126.1
Fe1 C28 H28 125.9
C28 C29 C30 108.0(3)
C28 C29 Fe1 69.5(2)
C30 C29 Fe1 69.2(2)
C28 C29 H29 126.0
C30 C29 H29 126.0
Fe1 C29 H29 126.9
C29 C30 C26 108.6(3)
C29 C30 Fe1 70.4(2)
C26 C30 Fe1 69.8(2)
C29 C30 H30 125.7
C26 C30 H30 125.7
Fe1 C30 H30 125.7
C12 C11 C31A 113.9(8)
C12 C11 C31 115.8(8)
C12 C11 Zr1 127.5(2)
C31A C11 Zr1 117.5(8)
C31 C11 Zr1 116.7(7)
C32 C31 C36 117.2(8)
C32 C31 C11 125.5(9)
C36 C31 C11 117.3(9)
C31 C32 C33 121.4(9)
C31 C32 H32 119.3
C33 C32 H32 119.3
C32 C33 C34 120.2(8)
C32 C33 H33 119.9
C34 C33 H33 119.9
C35 C34 C33 119.9(8)
C35 C34 H34 120.1
C33 C34 H34 120.1
C34 C35 C36 119.1(9)
C34 C35 H35 120.5
C36 C35 H35 120.5
C35 C36 C31 122.2(10)
C35 C36 H36 118.9
C31 C36 H36 118.9
C32A C31A C36A 117.7(9)
C32A C31A C11 119.8(9)
C36A C31A C11 122.5(9)
C33A C32A C31A 122.8(10)
C33A C32A H32A 118.6
C31A C32A H32A 118.6
C34A C33A C32A 118.2(10)
C34A C33A H33A 120.9
C32A C33A H33A 120.9
C33A C34A C35A 120.8(10)
C33A C34A H34A 119.6
C35A C34A H34A 119.6
C36A C35A C34A 120.0(10)
C36A C35A H35A 120.0
C34A C35A H35A 120.0
C35A C36A C31A 120.4(11)
C35A C36A H36A 119.8
C31A C36A H36A 119.8
C46 C41 C42 118.2(3)
C46 C41 C12 122.8(3)
C42 C41 C12 118.9(3)
C43 C42 C41 120.9(3)
C43 C42 H42 119.6
C41 C42 H42 119.6
C44 C43 C42 120.0(3)
C44 C43 H43 120.0
C42 C43 H43 120.0
C43 C44 C45 120.1(3)
C43 C44 H44 120.0
C45 C44 H44 120.0
C44 C45 C46 120.0(3)
C44 C45 H45 120.0
C46 C45 H45 120.0
C41 C46 C45 120.8(3)
C41 C46 H46 119.6
C45 C46 H46 119.6
C52 C51 C56 111.2(3)
C52 C51 P1 110.8(2)
C56 C51 P1 113.8(2)
C52 C51 H51 106.9
C56 C51 H51 106.9
P1 C51 H51 106.9
C53 C52 C51 111.4(3)
C53 C52 H52A 109.3
C51 C52 H52A 109.3
C53 C52 H52B 109.3
C51 C52 H52B 109.3
H52A C52 H52B 108.0
C54 C53 C52 111.6(3)
C54 C53 H53A 109.3
C52 C53 H53A 109.3
C54 C53 H53B 109.3
C52 C53 H53B 109.3
H53A C53 H53B 108.0
C53 C54 C55 110.7(3)
C53 C54 H54A 109.5
C55 C54 H54A 109.5
C53 C54 H54B 109.5
C55 C54 H54B 109.5
H54A C54 H54B 108.1
C54 C55 C56 110.8(3)
C54 C55 H55A 109.5
C56 C55 H55A 109.5
C54 C55 H55B 109.5
C56 C55 H55B 109.5
H55A C55 H55B 108.1
C55 C56 C51 110.2(3)
C55 C56 H56A 109.6
C51 C56 H56A 109.6
C55 C56 H56B 109.6
C51 C56 H56B 109.6
H56A C56 H56B 108.1
C66 C61 C62 110.7(3)
C66 C61 P1 112.7(2)
C62 C61 P1 115.5(2)
C66 C61 H61 105.7
C62 C61 H61 105.7
P1 C61 H61 105.7
C63 C62 C61 108.5(3)
C63 C62 H62A 110.0
C61 C62 H62A 110.0
C63 C62 H62B 110.0
C61 C62 H62B 110.0
H62A C62 H62B 108.4
C64 C63 C62 111.4(3)
C64 C63 H63A 109.3
C62 C63 H63A 109.3
C64 C63 H63B 109.3
C62 C63 H63B 109.3
H63A C63 H63B 108.0
C63 C64 C65 112.1(3)
C63 C64 H64A 109.2
C65 C64 H64A 109.2
C63 C64 H64B 109.2
C65 C64 H64B 109.2
H64A C64 H64B 107.9
C64 C65 C66 111.0(3)
C64 C65 H65A 109.4
C66 C65 H65A 109.4
C64 C65 H65B 109.4
C66 C65 H65B 109.4
H65A C65 H65B 108.0
C61 C66 C65 109.5(3)
C61 C66 H66A 109.8
C65 C66 H66A 109.8
C61 C66 H66B 109.8
C65 C66 H66B 109.8
H66A C66 H66B 108.2
C76 C71 C72 112.9(3)
C76 C71 B1 127.2(3)
C72 C71 B1 119.7(3)
F72 C72 C73 115.6(3)
F72 C72 C71 119.4(3)
C73 C72 C71 125.0(3)
F73 C73 C72 121.4(3)
F73 C73 C74 119.9(3)
C72 C73 C74 118.7(3)
F74 C74 C75 120.2(3)
F74 C74 C73 120.4(3)
C75 C74 C73 119.3(3)
F75 C75 C74 119.7(3)
F75 C75 C76 120.6(3)
C74 C75 C76 119.8(3)
F76 C76 C71 121.4(3)
F76 C76 C75 114.4(3)
C71 C76 C75 124.2(3)
C86 C81 C82 113.0(3)
C86 C81 B1 127.7(3)
C82 C81 B1 119.1(3)
F82 C82 C83 115.9(3)
F82 C82 C81 119.1(3)
C83 C82 C81 124.9(3)
F83 C83 C82 121.3(3)
F83 C83 C84 119.3(3)
C82 C83 C84 119.3(3)
F84 C84 C85 120.8(3)
F84 C84 C83 120.9(3)
C85 C84 C83 118.4(3)
F85 C85 C84 119.2(3)
F85 C85 C86 121.0(3)
C84 C85 C86 119.8(3)
F86 C86 C81 121.1(3)
F86 C86 C85 114.4(3)
C81 C86 C85 124.5(3)
C92 C91 C96 112.8(3)
C92 C91 B1 127.7(3)
C96 C91 B1 119.4(3)
F92 C92 C91 120.9(3)
F92 C92 C93 114.7(3)
C91 C92 C93 124.4(3)
F93 C93 C94 120.0(3)
F93 C93 C92 120.7(3)
C94 C93 C92 119.4(3)
F94 C94 C95 120.1(3)
F94 C94 C93 120.4(4)
C95 C94 C93 119.4(3)
F95 C95 C94 120.5(3)
F95 C95 C96 120.4(3)
C94 C95 C96 119.2(3)
F96 C96 C95 116.4(3)
F96 C96 C91 118.8(3)
C95 C96 C91 124.8(3)
C102 C101 C106 112.3(3)
C102 C101 B1 119.7(3)
C106 C101 B1 127.4(3)
F102 C102 C103 115.5(4)
F102 C102 C101 119.1(3)
C103 C102 C101 125.4(4)
F103 C103 C104 120.0(4)
F103 C103 C102 120.5(5)
C104 C103 C102 119.4(4)
F104 C104 C103 120.9(5)
F104 C104 C105 119.7(5)
C103 C104 C105 119.5(4)
F105 C105 C104 121.1(4)
F105 C105 C106 119.5(5)
C104 C105 C106 119.4(4)
F106 C106 C101 120.9(3)
F106 C106 C105 115.1(4)
C101 C106 C105 124.1(4)

loop_
_geom_bond_atom_site_label_1
_geom_bond_atom_site_label_2
_geom_bond_distance
Fe1 C25 2.025(4)
Fe1 C27 2.038(4)
Fe1 C24 2.039(4)
Fe1 C21 2.041(3)
Fe1 C30 2.045(4)
Fe1 C23 2.047(4)
Fe1 C22 2.047(4)
Fe1 C26 2.048(3)
Fe1 C28 2.050(4)
Fe1 C29 2.060(4)
B1 C101 1.651(5)
B1 C71 1.652(5)
B1 C91 1.652(5)
B1 C81 1.656(5)
C1 C5 1.393(6)
C1 C2 1.406(6)
C1 Zr1 2.524(4)
C1 H1 0.95
C2 C3 1.395(6)
C2 Zr1 2.509(4)
C2 H2 0.95
C3 C4 1.399(6)
C3 Zr1 2.534(4)
C3 H3 0.95
C4 C5 1.420(5)
C4 Zr1 2.527(4)
C4 H4 0.95
C5 Zr1 2.515(4)
C5 H5 0.95
Zr1 O1 1.962(3)
Zr1 O1A 2.095(10)
Zr1 C11 2.330(3)
Zr1 C9A 2.457(9)
Zr1 C8A 2.465(9)
Zr1 C10A 2.471(10)
Zr1 C7A 2.481(10)
Zr1 C6A 2.510(12)
C6 C10 1.399(10)
C6 C7 1.408(10)
C6 H6 0.95
C7 C8 1.399(9)
C7 H7 0.95
C8 C9 1.395(8)
C8 H8 0.95
C9 C10 1.401(8)
C9 H9 0.95
C10 H10 0.95
C6A C7A 1.404(13)
C6A C10A 1.411(13)
C6A H6A 0.95
C7A C8A 1.402(11)
C7A H7A 0.95
C8A C9A 1.396(11)
C8A H8A 0.95
C9A C10A 1.414(12)
C9A H9A 0.95
C10A H10A 0.95
C12 C11 1.352(4)
C12 C41 1.517(4)
C12 P1 1.821(3)
P1 C61 1.826(3)
P1 C51 1.831(3)
P1 C13 1.888(4)
P1 C13A 1.899(11)
C21 C25 1.413(5)
C21 C22 1.419(5)
C21 C13A 1.486(11)
C21 C13 1.516(5)
O1 C13 1.388(5)
C13 H13 1.0
O1A C13A 1.399(14)
C13A H13A 1.0
C22 C23 1.355(6)
C22 H22 0.95
C23 C24 1.362(7)
C23 H23 0.95
C24 C25 1.490(6)
C24 H24 0.95
C25 H25 0.95
C26 C30 1.424(5)
C26 C27 1.426(5)
C26 H26 0.95
C27 C28 1.414(5)
C27 H27 0.95
C28 C29 1.414(6)
C28 H28 0.95
C29 C30 1.417(5)
C29 H29 0.95
C30 H30 0.95
C11 C31A 1.509(10)
C11 C31 1.509(9)
C31 C32 1.384(11)
C31 C36 1.402(12)
C32 C33 1.387(10)
C32 H32 0.95
C33 C34 1.390(10)
C33 H33 0.95
C34 C35 1.381(10)
C34 H34 0.95
C35 C36 1.389(10)
C35 H35 0.95
C36 H36 0.95
C31A C32A 1.387(11)
C31A C36A 1.402(12)
C32A C33A 1.386(11)
C32A H32A 0.95
C33A C34A 1.378(11)
C33A H33A 0.95
C34A C35A 1.394(11)
C34A H34A 0.95
C35A C36A 1.383(11)
C35A H35A 0.95
C36A H36A 0.95
C41 C46 1.386(5)
C41 C42 1.407(5)
C42 C43 1.390(5)
C42 H42 0.95
C43 C44 1.374(5)
C43 H43 0.95
C44 C45 1.388(5)
C44 H44 0.95
C45 C46 1.395(5)
C45 H45 0.95
C46 H46 0.95
C51 C52 1.547(5)
C51 C56 1.548(4)
C51 H51 1.0
C52 C53 1.533(5)
C52 H52A 0.99
C52 H52B 0.99
C53 C54 1.507(6)
C53 H53A 0.99
C53 H53B 0.99
C54 C55 1.527(5)
C54 H54A 0.99
C54 H54B 0.99
C55 C56 1.534(5)
C55 H55A 0.99
C55 H55B 0.99
C56 H56A 0.99
C56 H56B 0.99
C61 C66 1.538(4)
C61 C62 1.541(4)
C61 H61 1.0
C62 C63 1.529(5)
C62 H62A 0.99
C62 H62B 0.99
C63 C64 1.518(5)
C63 H63A 0.99
C63 H63B 0.99
C64 C65 1.534(5)
C64 H64A 0.99
C64 H64B 0.99
C65 C66 1.540(5)
C65 H65A 0.99
C65 H65B 0.99
C66 H66A 0.99
C66 H66B 0.99
C71 C76 1.388(5)
C71 C72 1.389(5)
C72 F72 1.355(4)
C72 C73 1.380(5)
C73 F73 1.345(4)
C73 C74 1.382(5)
C74 F74 1.350(4)
C74 C75 1.360(5)
C75 F75 1.349(4)
C75 C76 1.389(5)
C76 F76 1.358(4)
C81 C86 1.379(4)
C81 C82 1.397(5)
C82 F82 1.356(4)
C82 C83 1.372(5)
C83 F83 1.347(4)
C83 C84 1.386(5)
C84 F84 1.340(4)
C84 C85 1.378(5)
C85 F85 1.351(4)
C85 C86 1.385(5)
C86 F86 1.354(4)
C91 C92 1.383(4)
C91 C96 1.395(4)
C92 F92 1.358(4)
C92 C93 1.383(4)
C93 F93 1.345(4)
C93 C94 1.370(5)
C94 F94 1.348(4)
C94 C95 1.366(6)
C95 F95 1.356(4)
C95 C96 1.375(5)
C96 F96 1.359(4)
C101 C102 1.386(5)
C101 C106 1.388(5)
C102 F102 1.363(5)
C102 C103 1.383(5)
C103 F103 1.344(5)
C103 C104 1.347(8)
C104 F104 1.347(5)
C104 C105 1.369(7)
C105 F105 1.343(5)
C105 C106 1.399(5)
C106 F106 1.353(5)

loop_
_geom_torsion_atom_site_label_1
_geom_torsion_atom_site_label_2
_geom_torsion_atom_site_label_3
_geom_torsion_atom_site_label_4
_geom_torsion
C5 C1 C2 C3 1.9(5)
Zr1 C1 C2 C3 67.8(3)
C5 C1 C2 Zr1 -66.0(3)
C1 C2 C3 C4 -1.6(5)
Zr1 C2 C3 C4 65.8(3)
C1 C2 C3 Zr1 -67.4(3)
C2 C3 C4 C5 0.7(5)
Zr1 C3 C4 C5 66.1(3)
C2 C3 C4 Zr1 -65.4(3)
C2 C1 C5 C4 -1.4(4)
Zr1 C1 C5 C4 -67.1(3)
C2 C1 C5 Zr1 65.7(3)
C3 C4 C5 C1 0.4(4)
Zr1 C4 C5 C1 67.2(3)
C3 C4 C5 Zr1 -66.8(3)
C10 C6 C7 C8 0.5(9)
Zr1 C6 C7 C8 -68.0(5)
C10 C6 C7 Zr1 68.5(6)
C6 C7 C8 C9 -0.3(8)
Zr1 C7 C8 C9 -67.0(4)
C6 C7 C8 Zr1 66.6(5)
C7 C8 C9 C10 0.1(7)
Zr1 C8 C9 C10 -65.7(4)
C7 C8 C9 Zr1 65.8(4)
C7 C6 C10 C9 -0.4(9)
Zr1 C6 C10 C9 67.5(5)
C7 C6 C10 Zr1 -67.9(6)
C8 C9 C10 C6 0.2(8)
Zr1 C9 C10 C6 -66.0(5)
C8 C9 C10 Zr1 66.2(4)
C10A C6A C7A C8A -3.2(15)
Zr1 C6A C7A C8A -66.2(8)
C10A C6A C7A Zr1 63.0(9)
C6A C7A C8A C9A 1.7(13)
Zr1 C7A C8A C9A -65.8(7)
C6A C7A C8A Zr1 67.5(9)
C7A C8A C9A C10A 0.4(13)
Zr1 C8A C9A C10A -66.0(7)
C7A C8A C9A Zr1 66.4(8)
C7A C6A C10A C9A 3.4(14)
Zr1 C6A C10A C9A 66.8(7)
C7A C6A C10A Zr1 -63.3(10)
C8A C9A C10A C6A -2.3(13)
Zr1 C9A C10A C6A -68.4(8)
C8A C9A C10A Zr1 66.0(7)
C11 C12 P1 C61 125.6(3)
C41 C12 P1 C61 -58.2(3)
C11 C12 P1 C51 -116.0(3)
C41 C12 P1 C51 60.2(3)
C11 C12 P1 C13 -4.4(4)
C41 C12 P1 C13 171.8(3)
C11 C12 P1 C13A 19.1(6)
C41 C12 P1 C13A -164.7(5)
Zr1 O1 C13 C21 164.6(3)
Zr1 O1 C13 P1 -73.4(5)
C25 C21 C13 O1 -151.0(4)
C22 C21 C13 O1 24.9(6)
Fe1 C21 C13 O1 -65.7(5)
C25 C21 C13 P1 89.2(4)
C22 C21 C13 P1 -94.8(4)
Fe1 C21 C13 P1 174.57(19)
C12 P1 C13 O1 34.3(4)
C61 P1 C13 O1 -91.8(3)
C51 P1 C13 O1 150.8(3)
C12 P1 C13 C21 156.4(3)
C61 P1 C13 C21 30.3(4)
C51 P1 C13 C21 -87.1(3)
Zr1 O1A C13A C21 -153.5(6)
Zr1 O1A C13A P1 86.1(10)
C25 C21 C13A O1A -74.1(13)
C22 C21 C13A O1A 118.8(10)
Fe1 C21 C13A O1A 44.6(15)
C25 C21 C13A P1 41.0(15)
C22 C21 C13A P1 -126.2(7)
Fe1 C21 C13A P1 159.6(3)
C12 P1 C13A O1A -52.6(10)
C61 P1 C13A O1A -166.2(9)
C51 P1 C13A O1A 76.2(9)
C12 P1 C13A C21 -172.1(7)
C61 P1 C13A C21 74.3(8)
C51 P1 C13A C21 -43.3(10)
C25 C21 C22 C23 -1.3(4)
C13A C21 C22 C23 171.6(5)
C13 C21 C22 C23 -177.7(4)
Fe1 C21 C22 C23 -59.6(3)
C25 C21 C22 Fe1 58.3(2)
C13A C21 C22 Fe1 -128.8(5)
C13 C21 C22 Fe1 -118.1(4)
C21 C22 C23 C24 -0.7(5)
Fe1 C22 C23 C24 -59.6(3)
C21 C22 C23 Fe1 58.9(3)
C22 C23 C24 C25 2.3(5)
Fe1 C23 C24 C25 -57.6(3)
C22 C23 C24 Fe1 59.9(3)
C22 C21 C25 C24 2.5(4)
C13A C21 C25 C24 -164.2(10)
C13 C21 C25 C24 179.2(3)
Fe1 C21 C25 C24 61.4(2)
C22 C21 C25 Fe1 -58.9(2)
C13A C21 C25 Fe1 134.4(10)
C13 C21 C25 Fe1 117.8(3)
C23 C24 C25 C21 -3.0(4)
Fe1 C24 C25 C21 -62.3(2)
C23 C24 C25 Fe1 59.3(3)
C30 C26 C27 C28 0.1(4)
Fe1 C26 C27 C28 59.7(2)
C30 C26 C27 Fe1 -59.6(2)
C26 C27 C28 C29 0.3(4)
Fe1 C27 C28 C29 59.9(3)
C26 C27 C28 Fe1 -59.6(2)
C27 C28 C29 C30 -0.7(4)
Fe1 C28 C29 C30 58.7(3)
C27 C28 C29 Fe1 -59.3(2)
C28 C29 C30 C26 0.7(4)
Fe1 C29 C30 C26 59.6(2)
C28 C29 C30 Fe1 -58.8(3)
C27 C26 C30 C29 -0.5(4)
Fe1 C26 C30 C29 -59.9(3)
C27 C26 C30 Fe1 59.4(2)
C41 C12 C11 C31A 10.4(8)
P1 C12 C11 C31A -173.7(7)
C41 C12 C11 C31 -4.5(7)
P1 C12 C11 C31 171.5(6)
C41 C12 C11 Zr1 177.8(2)
P1 C12 C11 Zr1 -6.3(5)
C12 C11 C31 C32 -100.6(13)
Zr1 C11 C31 C32 77.4(14)
C12 C11 C31 C36 77.0(14)
Zr1 C11 C31 C36 -105.0(13)
C36 C31 C32 C33 0.4(16)
C11 C31 C32 C33 178.1(14)
C31 C32 C33 C34 1.6(13)
C32 C33 C34 C35 -2.2(15)
C33 C34 C35 C36 0.9(17)
C34 C35 C36 C31 1.(2)
C32 C31 C36 C35 -2.(2)
C11 C31 C36 C35 -179.6(13)
C12 C11 C31A C32A -107.6(14)
Zr1 C11 C31A C32A 83.6(15)
C12 C11 C31A C36A 71.9(19)
Zr1 C11 C31A C36A -96.9(17)
C36A C31A C32A C33A -4.(2)
C11 C31A C32A C33A 175.6(15)
C31A C32A C33A C34A 3.6(19)
C32A C33A C34A C35A -1.4(19)
C33A C34A C35A C36A 0.(2)
C34A C35A C36A C31A 0.(3)
C32A C31A C36A C35A 2.(3)
C11 C31A C36A C35A -177.3(15)
C11 C12 C41 C46 -107.0(4)
P1 C12 C41 C46 76.6(4)
C11 C12 C41 C42 68.4(4)
P1 C12 C41 C42 -108.0(3)
C46 C41 C42 C43 -0.5(5)
C12 C41 C42 C43 -176.1(3)
C41 C42 C43 C44 0.0(5)
C42 C43 C44 C45 1.2(6)
C43 C44 C45 C46 -1.7(6)
C42 C41 C46 C45 -0.1(5)
C12 C41 C46 C45 175.3(3)
C44 C45 C46 C41 1.2(5)
C12 P1 C51 C52 49.9(3)
C61 P1 C51 C52 168.7(2)
C13 P1 C51 C52 -68.3(3)
C13A P1 C51 C52 -78.9(5)
C12 P1 C51 C56 -76.2(3)
C61 P1 C51 C56 42.6(3)
C13 P1 C51 C56 165.6(2)
C13A P1 C51 C56 154.9(4)
C56 C51 C52 C53 -53.0(4)
P1 C51 C52 C53 179.4(3)
C51 C52 C53 C54 54.6(4)
C52 C53 C54 C55 -57.4(4)
C53 C54 C55 C56 59.1(4)
C54 C55 C56 C51 -57.5(4)
C52 C51 C56 C55 54.5(4)
P1 C51 C56 C55 -179.6(2)
C12 P1 C61 C66 -61.4(3)
C51 P1 C61 C66 179.6(2)
C13 P1 C61 C66 66.1(3)
C13A P1 C61 C66 52.7(5)
C12 P1 C61 C62 169.9(2)
C51 P1 C61 C62 50.9(3)
C13 P1 C61 C62 -62.6(3)
C13A P1 C61 C62 -76.0(5)
C66 C61 C62 C63 60.6(4)
P1 C61 C62 C63 -169.8(2)
C61 C62 C63 C64 -58.1(4)
C62 C63 C64 C65 55.7(4)
C63 C64 C65 C66 -53.8(4)
C62 C61 C66 C65 -59.6(4)
P1 C61 C66 C65 169.3(2)
C64 C65 C66 C61 55.2(4)
C101 B1 C71 C76 -106.2(4)
C91 B1 C71 C76 132.8(3)
C81 B1 C71 C76 15.7(5)
C101 B1 C71 C72 67.6(3)
C91 B1 C71 C72 -53.4(4)
C81 B1 C71 C72 -170.4(3)
C76 C71 C72 F72 177.8(3)
B1 C71 C72 F72 3.2(4)
C76 C71 C72 C73 -4.2(5)
B1 C71 C72 C73 -178.9(3)
F72 C72 C73 F73 0.5(5)
C71 C72 C73 F73 -177.6(3)
F72 C72 C73 C74 179.8(3)
C71 C72 C73 C74 1.8(5)
F73 C73 C74 F74 0.6(5)
C72 C73 C74 F74 -178.8(3)
F73 C73 C74 C75 -179.0(3)
C72 C73 C74 C75 1.7(5)
F74 C74 C75 F75 -1.2(5)
C73 C74 C75 F75 178.3(3)
F74 C74 C75 C76 178.1(3)
C73 C74 C75 C76 -2.3(5)
C72 C71 C76 F76 -176.4(3)
B1 C71 C76 F76 -2.2(5)
C72 C71 C76 C75 3.5(5)
B1 C71 C76 C75 177.7(3)
F75 C75 C76 F76 -1.2(5)
C74 C75 C76 F76 179.5(3)
F75 C75 C76 C71 178.9(3)
C74 C75 C76 C71 -0.4(5)
C101 B1 C81 C86 -16.7(5)
C71 B1 C81 C86 -131.6(3)
C91 B1 C81 C86 105.7(4)
C101 B1 C81 C82 168.0(3)
C71 B1 C81 C82 53.0(4)
C91 B1 C81 C82 -69.6(4)
C86 C81 C82 F82 -178.4(3)
B1 C81 C82 F82 -2.4(4)
C86 C81 C82 C83 2.9(5)
B1 C81 C82 C83 178.9(3)
F82 C82 C83 F83 -0.8(5)
C81 C82 C83 F83 177.9(3)
F82 C82 C83 C84 -180.0(3)
C81 C82 C83 C84 -1.3(5)
F83 C83 C84 F84 1.2(5)
C82 C83 C84 F84 -179.6(3)
F83 C83 C84 C85 -179.7(3)
C82 C83 C84 C85 -0.5(5)
F84 C84 C85 F85 0.1(5)
C83 C84 C85 F85 -179.0(3)
F84 C84 C85 C86 179.6(3)
C83 C84 C85 C86 0.5(5)
C82 C81 C86 F86 176.4(3)
B1 C81 C86 F86 0.8(5)
C82 C81 C86 C85 -3.0(5)
B1 C81 C86 C85 -178.6(3)
F85 C85 C86 F86 1.5(5)
C84 C85 C86 F86 -178.0(3)
F85 C85 C86 C81 -179.0(3)
C84 C85 C86 C81 1.5(5)
C101 B1 C91 C92 -128.2(3)
C71 B1 C91 C92 -14.2(5)
C81 B1 C91 C92 109.2(3)
C101 B1 C91 C96 54.2(4)
C71 B1 C91 C96 168.2(3)
C81 B1 C91 C96 -68.5(4)
C96 C91 C92 F92 176.6(3)
B1 C91 C92 F92 -1.1(5)
C96 C91 C92 C93 -3.1(5)
B1 C91 C92 C93 179.1(3)
F92 C92 C93 F93 2.4(5)
C91 C92 C93 F93 -177.8(3)
F92 C92 C93 C94 -178.2(3)
C91 C92 C93 C94 1.6(5)
F93 C93 C94 F94 0.8(5)
C92 C93 C94 F94 -178.6(3)
F93 C93 C94 C95 -179.9(3)
C92 C93 C94 C95 0.7(5)
F94 C94 C95 F95 -0.8(6)
C93 C94 C95 F95 179.9(3)
F94 C94 C95 C96 178.2(3)
C93 C94 C95 C96 -1.1(6)
F95 C95 C96 F96 -0.2(5)
C94 C95 C96 F96 -179.2(3)
F95 C95 C96 C91 178.3(3)
C94 C95 C96 C91 -0.7(6)
C92 C91 C96 F96 -178.8(3)
B1 C91 C96 F96 -0.9(4)
C92 C91 C96 C95 2.7(5)
B1 C91 C96 C95 -179.3(3)
C71 B1 C101 C102 68.1(4)
C91 B1 C101 C102 -170.9(3)
C81 B1 C101 C102 -54.3(4)
C71 B1 C101 C106 -102.2(4)
C91 B1 C101 C106 18.8(5)
C81 B1 C101 C106 135.4(3)
C106 C101 C102 F102 177.7(3)
B1 C101 C102 F102 6.0(5)
C106 C101 C102 C103 -1.7(5)
B1 C101 C102 C103 -173.4(3)
F102 C102 C103 F103 0.7(5)
C101 C102 C103 F103 -180.0(4)
F102 C102 C103 C104 -176.6(4)
C101 C102 C103 C104 2.7(6)
F103 C103 C104 F104 1.5(7)
C102 C103 C104 F104 178.8(4)
F103 C103 C104 C105 -179.5(4)
C102 C103 C104 C105 -2.2(7)
F104 C104 C105 F105 -0.7(6)
C103 C104 C105 F105 -179.7(4)
F104 C104 C105 C106 179.9(4)
C103 C104 C105 C106 0.9(6)
C102 C101 C106 F106 -179.3(3)
B1 C101 C106 F106 -8.4(5)
C102 C101 C106 C105 0.3(5)
B1 C101 C106 C105 171.2(3)
F105 C105 C106 F106 0.2(5)
C104 C105 C106 F106 179.6(4)
F105 C105 C106 C101 -179.3(3)
C104 C105 C106 C101 0.0(6)

loop_
_platon_squeeze_void_nr
_platon_squeeze_void_average_x
_platon_squeeze_void_average_y
_platon_squeeze_void_average_z
_platon_squeeze_void_volume
_platon_squeeze_void_count_electrons
1 0.000 0.500 0.082 902.4 81.6
